data_7234010
loop_
_publ_author_name
'N. Venkatramaiah'
'Deisy M. G. C. Rocha'
'P. Srikanth'
'Filipe A. Almeida Paz'
'Joao P. C. Tome'

_publ_section_title
;
 Synthesis and photophysical characterization of dimethylamine-derived
 Zn(ii)phthalocyanines: exploring their potential as selective
 chemosensors for trinitrophenol
;
_journal_name_full 'Journal of Materials Chemistry C'
_journal_page_first 1056
_journal_page_last 1067
_journal_paper_doi 10.1039/C4TC02253J
_journal_volume 3
_journal_year 2015
_chemical_formula_moiety 'C10 H8 Cl N3'
_chemical_formula_sum 'C10 H8 Cl N3'
_chemical_formula_weight 205.64
_space_group_crystal_system triclinic
_space_group_IT_number 2
_space_group_name_Hall '-P 1'
_space_group_name_H-M_alt 'P -1'
_atom_sites_solution_hydrogens geom
_cell_angle_alpha 76.075(3)
_cell_angle_beta 71.330(3)
_cell_angle_gamma 77.999(3)
_cell_formula_units_Z 2
_cell_length_a 7.0606(4)
_cell_length_b 7.0918(4)
_cell_length_c 10.4983(6)
_cell_measurement_reflns_used 6964
_cell_measurement_temperature 150(2)
_cell_measurement_theta_max 29.49
_cell_measurement_theta_min 2.99
_cell_volume 478.45(5)
_computing_cell_refinement 'SAINT V8.27B (Bruker AXS Inc., 2012)'
_computing_data_collection 'APEX2 2012.4 (Bruker AXS Inc., 2012)'
_computing_data_reduction 'SAINT V8.27B (Bruker AXS Inc., 2012)'
_computing_molecular_graphics 'DIAMOND (Brandenburg, 2009)'
_computing_publication_material 'SHELXTL (Sheldrick, 2014)'
_computing_structure_refinement 'SHELXL-2014/6 (Sheldrick, 2014)'
_computing_structure_solution 'SHELXS (Sheldrick, 2014)'
_diffrn_ambient_temperature 150(2)
_diffrn_measured_fraction_theta_full 0.997
_diffrn_measured_fraction_theta_max 0.993
_diffrn_measurement_device_type 'Bruker X8 Kappa CCD APEX II'
_diffrn_measurement_method '\w / \f scans'
_diffrn_radiation_monochromator graphite
_diffrn_radiation_source 'fine-focus sealed tube'
_diffrn_radiation_type MoK\a
_diffrn_radiation_wavelength 0.71073
_diffrn_reflns_av_R_equivalents 0.0254
_diffrn_reflns_av_unetI/netI 0.0235
_diffrn_reflns_Laue_measured_fraction_full 0.997
_diffrn_reflns_Laue_measured_fraction_max 0.993
_diffrn_reflns_limit_h_max 9
_diffrn_reflns_limit_h_min -9
_diffrn_reflns_limit_k_max 9
_diffrn_reflns_limit_k_min -9
_diffrn_reflns_limit_l_max 14
_diffrn_reflns_limit_l_min -14
_diffrn_reflns_number 16051
_diffrn_reflns_point_group_measured_fraction_full 0.997
_diffrn_reflns_point_group_measured_fraction_max 0.993
_diffrn_reflns_theta_full 25.242
_diffrn_reflns_theta_max 29.130
_diffrn_reflns_theta_min 3.761
_diffrn_standards_interval_count .
_diffrn_standards_interval_time .
_diffrn_standards_number 0
_exptl_absorpt_coefficient_mu 0.358
_exptl_absorpt_correction_type multi-scan
_exptl_absorpt_process_details
;
 SADABS V2012/1 (Bruker AXS Inc.)
;
_exptl_crystal_colour Colourless
_exptl_crystal_density_diffrn 1.427
_exptl_crystal_description Block
_exptl_crystal_F_000 212
_exptl_crystal_size_max 0.190
_exptl_crystal_size_mid 0.180
_exptl_crystal_size_min 0.040
_exptl_transmission_factor_max 0.7457
_exptl_transmission_factor_min 0.7022
_refine_diff_density_max 0.345
_refine_diff_density_min -0.273
_refine_diff_density_rms 0.049
_refine_ls_extinction_coef .
_refine_ls_extinction_method none
_refine_ls_goodness_of_fit_ref 1.093
_refine_ls_hydrogen_treatment constr
_refine_ls_matrix_type full
_refine_ls_number_parameters 129
_refine_ls_number_reflns 2568
_refine_ls_number_restraints 0
_refine_ls_restrained_S_all 1.093
_refine_ls_R_factor_all 0.0450
_refine_ls_R_factor_gt 0.0345
_refine_ls_shift/su_max 0.000
_refine_ls_shift/su_mean 0.000
_refine_ls_structure_factor_coef Fsqd
_refine_ls_weighting_details 'w=1/[\s^2^(Fo^2^)+(0.0409P)^2^+0.1327P] where P=(Fo^2^+2Fc^2^)/3'
_refine_ls_weighting_scheme calc
_refine_ls_wR_factor_gt 0.0850
_refine_ls_wR_factor_ref 0.0897
_reflns_Friedel_coverage 0.000
_reflns_Friedel_fraction_full .
_reflns_Friedel_fraction_max .
_reflns_number_gt 2113
_reflns_number_total 2568
_reflns_threshold_expression 'I > 2\s(I)'
_cod_data_source_file 1000002.cif
_cod_data_source_block PCOD1000002
_cod_depositor_comments
;
The following automatic conversions were performed:

data item '_exptl_absorpt_correction_type' value 'Multi-scan' was
changed to 'multi-scan' in accordance with the built-in table derived
from the CIF Core dictionary named 'cif_core.dic' version 2.4.5 last
updated on 2014-11-21.

data item '_space_group_crystal_system' value 'Triclinic' was changed
to 'triclinic' in accordance with the built-in table derived from the
CIF Core dictionary named 'cif_core.dic' version 2.4.5 last updated
on 2014-11-21.

Automatic conversion script
Id: cif_fix_values 6909 2019-04-08 15:41:33Z antanas 
;
_cod_database_code 7234010
_shelx_space_group_comment
;
The symmetry employed for this shelxl refinement is uniquely defined
by the following loop, which should always be used as a source of
symmetry information in preference to the above space-group names.
They are only intended as comments.
;
_shelx_estimated_absorpt_t_min 0.935
_shelx_estimated_absorpt_t_max 0.986
_shelxl_version_number 2014/6

loop_
_space_group_symop_operation_xyz
'x, y, z'
'-x, -y, -z'

loop_
_atom_site_label
_atom_site_type_symbol
_atom_site_fract_x
_atom_site_fract_y
_atom_site_fract_z
_atom_site_U_iso_or_equiv
_atom_site_adp_type
_atom_site_occupancy
_atom_site_site_symmetry_order
_atom_site_calc_flag
_atom_site_refinement_flags_posn
_atom_site_refinement_flags_adp
_atom_site_refinement_flags_occupancy
_atom_site_disorder_assembly
_atom_site_disorder_group
Cl1 Cl 0.17458(5) 0.43464(5) 0.25807(3) 0.03024(12) Uani 1 1 d . . . . .
N1 N 0.62945(16) 0.26618(17) 0.14685(11) 0.0248(2) Uani 1 1 d . . . . .
C1 C 0.8481(2) 0.2467(2) 0.08560(14) 0.0306(3) Uani 1 1 d . . . . .
H1A H 0.9044 0.3358 0.1175 0.046 Uiso 1 1 calc R U . . .
H1B H 0.8784 0.2800 -0.0143 0.046 Uiso 1 1 calc R U . . .
H1C H 0.9083 0.1112 0.1126 0.046 Uiso 1 1 calc R U . . .
C2 C 0.5190(2) 0.2127(2) 0.06742(14) 0.0307(3) Uani 1 1 d . . . . .
H2A H 0.3991 0.1570 0.1297 0.046 Uiso 1 1 calc R U . . .
H2B H 0.6064 0.1153 0.0139 0.046 Uiso 1 1 calc R U . . .
H2C H 0.4776 0.3299 0.0054 0.046 Uiso 1 1 calc R U . . .
N2 N 0.26961(19) 0.2664(2) 0.83019(12) 0.0346(3) Uani 1 1 d . . . . .
N3 N 0.86116(18) 0.09684(19) 0.65644(13) 0.0314(3) Uani 1 1 d . . . . .
C3 C 0.55354(18) 0.26760(17) 0.28361(12) 0.0198(2) Uani 1 1 d . . . . .
C4 C 0.34845(18) 0.33090(18) 0.34956(13) 0.0210(3) Uani 1 1 d . . . . .
C5 C 0.27793(18) 0.32682(18) 0.48862(13) 0.0214(3) Uani 1 1 d . . . . .
H5 H 0.1384 0.3658 0.5290 0.026 Uiso 1 1 calc R U . . .
C7 C 0.61327(18) 0.21007(17) 0.50793(13) 0.0195(2) Uani 1 1 d . . . . .
C6 C 0.40798(18) 0.26645(17) 0.57072(13) 0.0201(2) Uani 1 1 d . . . . .
C8 C 0.68372(18) 0.21027(17) 0.36898(13) 0.0209(3) Uani 1 1 d . . . . .
H8 H 0.8235 0.1708 0.3295 0.025 Uiso 1 1 calc R U . . .
C9 C 0.33171(19) 0.26601(19) 0.71482(14) 0.0239(3) Uani 1 1 d . . . . .
C10 C 0.75275(19) 0.14686(18) 0.58992(13) 0.0227(3) Uani 1 1 d . . . . .

loop_
_atom_site_aniso_label
_atom_site_aniso_U_11
_atom_site_aniso_U_22
_atom_site_aniso_U_33
_atom_site_aniso_U_23
_atom_site_aniso_U_13
_atom_site_aniso_U_12
Cl1 0.02492(17) 0.0348(2) 0.0327(2) -0.00557(14) -0.01599(14) 0.00375(13)
N1 0.0232(5) 0.0300(6) 0.0225(5) -0.0068(4) -0.0068(4) -0.0038(4)
C1 0.0238(7) 0.0409(8) 0.0239(7) -0.0071(6) -0.0020(5) -0.0040(6)
C2 0.0354(8) 0.0339(7) 0.0280(7) -0.0105(6) -0.0121(6) -0.0058(6)
N2 0.0303(6) 0.0431(7) 0.0278(7) -0.0075(5) -0.0057(5) -0.0027(5)
N3 0.0256(6) 0.0368(7) 0.0334(6) -0.0057(5) -0.0131(5) -0.0017(5)
C3 0.0207(6) 0.0162(5) 0.0233(6) -0.0035(5) -0.0072(5) -0.0036(4)
C4 0.0197(6) 0.0183(6) 0.0273(6) -0.0028(5) -0.0113(5) -0.0017(4)
C5 0.0166(5) 0.0191(6) 0.0271(6) -0.0031(5) -0.0063(5) -0.0012(4)
C7 0.0195(6) 0.0162(5) 0.0241(6) -0.0026(5) -0.0088(5) -0.0024(4)
C6 0.0202(6) 0.0163(5) 0.0240(6) -0.0031(5) -0.0065(5) -0.0033(4)
C8 0.0174(5) 0.0191(6) 0.0257(6) -0.0048(5) -0.0059(5) -0.0009(4)
C9 0.0201(6) 0.0227(6) 0.0280(7) -0.0033(5) -0.0084(5) -0.0004(5)
C10 0.0202(6) 0.0219(6) 0.0250(6) -0.0042(5) -0.0050(5) -0.0032(5)

loop_
_atom_type_symbol
_atom_type_description
_atom_type_scat_dispersion_real
_atom_type_scat_dispersion_imag
_atom_type_scat_source
C C 0.0033 0.0016 'International Tables Vol C Tables 4.2.6.8 and 6.1.1.4'
H H 0.0000 0.0000 'International Tables Vol C Tables 4.2.6.8 and 6.1.1.4'
N N 0.0061 0.0033 'International Tables Vol C Tables 4.2.6.8 and 6.1.1.4'
Cl Cl 0.1484 0.1585 'International Tables Vol C Tables 4.2.6.8 and 6.1.1.4'

loop_
_geom_angle_atom_site_label_1
_geom_angle_atom_site_label_2
_geom_angle_atom_site_label_3
_geom_angle
_geom_angle_site_symmetry_1
_geom_angle_site_symmetry_3
C3 N1 C1 118.88(11) . .
C3 N1 C2 123.16(11) . .
C1 N1 C2 114.32(11) . .
N1 C1 H1A 109.5 . .
N1 C1 H1B 109.5 . .
H1A C1 H1B 109.5 . .
N1 C1 H1C 109.5 . .
H1A C1 H1C 109.5 . .
H1B C1 H1C 109.5 . .
N1 C2 H2A 109.5 . .
N1 C2 H2B 109.5 . .
H2A C2 H2B 109.5 . .
N1 C2 H2C 109.5 . .
H2A C2 H2C 109.5 . .
H2B C2 H2C 109.5 . .
N1 C3 C8 120.03(11) . .
N1 C3 C4 124.40(11) . .
C8 C3 C4 115.53(11) . .
C5 C4 C3 122.34(11) . .
C5 C4 Cl1 115.68(9) . .
C3 C4 Cl1 121.83(10) . .
C4 C5 C6 121.00(11) . .
C4 C5 H5 119.5 . .
C6 C5 H5 119.5 . .
C8 C7 C6 121.02(11) . .
C8 C7 C10 119.33(11) . .
C6 C7 C10 119.64(11) . .
C5 C6 C7 118.11(11) . .
C5 C6 C9 120.02(11) . .
C7 C6 C9 121.87(11) . .
C7 C8 C3 121.92(11) . .
C7 C8 H8 119.0 . .
C3 C8 H8 119.0 . .
N2 C9 C6 179.60(15) . .
N3 C10 C7 179.08(14) . .

loop_
_geom_bond_atom_site_label_1
_geom_bond_atom_site_label_2
_geom_bond_distance
_geom_bond_site_symmetry_2
Cl1 C4 1.7350(12) .
N1 C3 1.3642(16) .
N1 C1 1.4613(17) .
N1 C2 1.4623(17) .
C1 H1A 0.9800 .
C1 H1B 0.9800 .
C1 H1C 0.9800 .
C2 H2A 0.9800 .
C2 H2B 0.9800 .
C2 H2C 0.9800 .
N2 C9 1.1491(18) .
N3 C10 1.1443(18) .
C3 C8 1.4177(17) .
C3 C4 1.4196(17) .
C4 C5 1.3786(18) .
C5 C6 1.3910(17) .
C5 H5 0.9500 .
C7 C8 1.3821(17) .
C7 C6 1.4033(17) .
C7 C10 1.4440(17) .
C6 C9 1.4337(18) .
C8 H8 0.9500 .

loop_
_geom_hbond_atom_site_label_D
_geom_hbond_atom_site_label_H
_geom_hbond_atom_site_label_A
_geom_hbond_distance_DH
_geom_hbond_distance_HA
_geom_hbond_distance_DA
_geom_hbond_angle_DHA
_geom_hbond_site_symmetry_A
C1 H1B Cl1 0.98 2.93 3.8008(15) 148.5 2_665
C8 H8 N3 0.95 2.63 3.4585(17) 146.4 2_756

loop_
_geom_torsion_atom_site_label_1
_geom_torsion_atom_site_label_2
_geom_torsion_atom_site_label_3
_geom_torsion_atom_site_label_4
_geom_torsion
_geom_torsion_site_symmetry_1
_geom_torsion_site_symmetry_2
_geom_torsion_site_symmetry_3
_geom_torsion_site_symmetry_4
C1 N1 C3 C8 -13.07(18) . . . .
C2 N1 C3 C8 144.16(12) . . . .
C1 N1 C3 C4 164.43(12) . . . .
C2 N1 C3 C4 -38.34(19) . . . .
N1 C3 C4 C5 178.97(12) . . . .
C8 C3 C4 C5 -3.43(17) . . . .
N1 C3 C4 Cl1 -5.70(17) . . . .
C8 C3 C4 Cl1 171.90(9) . . . .
C3 C4 C5 C6 2.42(19) . . . .
Cl1 C4 C5 C6 -173.19(9) . . . .
C4 C5 C6 C7 0.11(18) . . . .
C4 C5 C6 C9 179.13(11) . . . .
C8 C7 C6 C5 -1.41(18) . . . .
C10 C7 C6 C5 179.90(11) . . . .
C8 C7 C6 C9 179.58(11) . . . .
C10 C7 C6 C9 0.90(18) . . . .
C6 C7 C8 C3 0.24(19) . . . .
C10 C7 C8 C3 178.93(11) . . . .
N1 C3 C8 C7 179.82(11) . . . .
C4 C3 C8 C7 2.10(17) . . . .
